data_1522131
loop_
_publ_author_name
'Wakeshima, M.'
'Hinatsu, Y.'

_publ_section_title
;
 Crystal structures and magnetic properties of quaternary manganese
 sulfides, Ba Ln2 Mn S5 (Ln = La, Ce, and Pr)
;
_journal_name_full 'Journal of Solid State Chemistry'
_journal_page_first 330
_journal_page_last 335
_journal_volume 153
_journal_year 2000
_chemical_formula_sum 'Ba Ce2 Mn S5'
_space_group_IT_number 140
_symmetry_space_group_name_Hall '-I 4 2c'
_symmetry_space_group_name_H-M 'I 4/m c m'
_cell_angle_alpha 90
_cell_angle_beta 90
_cell_angle_gamma 90
_cell_formula_units_Z 4
_cell_length_a 7.9257
_cell_length_b 7.9257
_cell_length_c 13.83
_cell_volume 868.755
_citation_journal_id_ASTM JSSCBI
_cod_data_source_file Wakeshima_JSSCBI_2000_1984.cif
_cod_data_source_block Ba1Ce2Mn1S5
_cod_original_cell_volume 868.7553
_cod_original_formula_sum 'Ba1 Ce2 Mn1 S5'
_cod_database_code 1522131

loop_
_symmetry_equiv_pos_as_xyz
x,y,z
-y,x,z
-x,-y,z
y,-x,z
x,-y,-z+1/2
y,x,-z+1/2
-x,y,-z+1/2
-y,-x,-z+1/2
-x,-y,-z
y,-x,-z
x,y,-z
-y,x,-z
-x,y,z-1/2
-y,-x,z-1/2
x,-y,z-1/2
y,x,z-1/2
x+1/2,y+1/2,z+1/2
-y+1/2,x+1/2,z+1/2
-x+1/2,-y+1/2,z+1/2
y+1/2,-x+1/2,z+1/2
x+1/2,-y+1/2,-z+1
y+1/2,x+1/2,-z+1
-x+1/2,y+1/2,-z+1
-y+1/2,-x+1/2,-z+1
-x+1/2,-y+1/2,-z+1/2
y+1/2,-x+1/2,-z+1/2
x+1/2,y+1/2,-z+1/2
-y+1/2,x+1/2,-z+1/2
-x+1/2,y+1/2,z
-y+1/2,-x+1/2,z
x+1/2,-y+1/2,z
y+1/2,x+1/2,z

loop_
_atom_site_label
_atom_site_type_symbol
_atom_site_fract_x
_atom_site_fract_y
_atom_site_fract_z
_atom_site_occupancy
_atom_site_U_iso_or_equiv
Mn1 Mn+2 0 0.5 0.25 1 0.0
S2 S-2 0.1516 0.6516 0.6351 1 0.0
S1 S-2 0 0 0 1 0.0
Ba1 Ba+2 0 0 0.25 1 0.0
Ce1 Ce+3 0.161 0.661 0 1 0.0
